data_7019638
loop_
_publ_author_name
'Winkelhaus, Daniel'
'Neumann, Beate'
'Stammler, Hans-Georg'
'Mitzel, Norbert W.'

_publ_section_title
;
 Bis(tetrafluorophenyl)borane.
;
_journal_issue 28
_journal_name_full 'Dalton transactions (Cambridge, England : 2003)'
_journal_page_first 8609
_journal_page_last 8614
_journal_paper_doi 10.1039/c2dt30924f
_journal_volume 41
_journal_year 2012
_chemical_formula_moiety 'C12 H2 B Cl F8'
_chemical_formula_sum 'C12 H2 B Cl F8'
_chemical_formula_weight 344.40
_chemical_name_systematic ?
_space_group_IT_number 61
_symmetry_cell_setting orthorhombic
_symmetry_space_group_name_Hall '-P 2ac 2ab'
_symmetry_space_group_name_H-M 'P b c a'
_atom_sites_solution_hydrogens geom
_atom_sites_solution_primary direct
_atom_sites_solution_secondary difmap
_audit_creation_method SHELXL-97
_cell_angle_alpha 90.00
_cell_angle_beta 90.00
_cell_angle_gamma 90.00
_cell_formula_units_Z 8
_cell_length_a 14.0378(3)
_cell_length_b 6.25680(10)
_cell_length_c 26.9402(6)
_cell_measurement_reflns_used 59796
_cell_measurement_temperature 100(2)
_cell_measurement_theta_max 30.034
_cell_measurement_theta_min 2.910
_cell_volume 2366.20(8)
_computing_cell_refinement 'HKL Scalepack (Otwinowski & Minor 1997)'
_computing_data_collection 'Collect, Bruker AXS, 2004'
_computing_data_reduction 'Denzo and Scalepack (Otwinowski & Minor, 1997)'
_computing_molecular_graphics 'SHELXTL-PLUS (1990)'
_computing_publication_material 'SHELXL-97 (Sheldrick, 1997)'
_computing_structure_refinement 'SHELXL-97 (Sheldrick, 1997)'
_computing_structure_solution 'SHELXS-97 (Sheldrick, 1990)'
_diffrn_ambient_temperature 100(2)
_diffrn_measured_fraction_theta_full 0.996
_diffrn_measured_fraction_theta_max 0.996
_diffrn_measurement_device_type KappaCCD
_diffrn_measurement_method CCD
_diffrn_radiation_monochromator graphite
_diffrn_radiation_source 'fine-focus sealed tube'
_diffrn_radiation_type MoK\a
_diffrn_radiation_wavelength 0.71073
_diffrn_reflns_av_R_equivalents 0.053
_diffrn_reflns_av_sigmaI/netI 0.0254
_diffrn_reflns_limit_h_max 19
_diffrn_reflns_limit_h_min -19
_diffrn_reflns_limit_k_max 8
_diffrn_reflns_limit_k_min -8
_diffrn_reflns_limit_l_max 37
_diffrn_reflns_limit_l_min -37
_diffrn_reflns_number 40848
_diffrn_reflns_theta_full 30.00
_diffrn_reflns_theta_max 30.00
_diffrn_reflns_theta_min 3.02
_exptl_absorpt_coefficient_mu 0.418
_exptl_absorpt_correction_T_max 0.9673
_exptl_absorpt_correction_T_min 0.8849
_exptl_absorpt_correction_type multi-scan
_exptl_absorpt_process_details 'Denzo and Scalepack (Otwinowski & Minor, 1997)'
_exptl_crystal_colour Colourless
_exptl_crystal_density_diffrn 1.934
_exptl_crystal_density_method 'not measured'
_exptl_crystal_description fragment
_exptl_crystal_F_000 1344
_exptl_crystal_size_max 0.30
_exptl_crystal_size_mid 0.16
_exptl_crystal_size_min 0.08
_refine_diff_density_max 0.365
_refine_diff_density_min -0.271
_refine_diff_density_rms 0.054
_refine_ls_extinction_method none
_refine_ls_goodness_of_fit_ref 1.036
_refine_ls_hydrogen_treatment constr
_refine_ls_matrix_type full
_refine_ls_number_parameters 199
_refine_ls_number_reflns 3441
_refine_ls_number_restraints 0
_refine_ls_restrained_S_all 1.036
_refine_ls_R_factor_all 0.0410
_refine_ls_R_factor_gt 0.0301
_refine_ls_shift/su_max 0.001
_refine_ls_shift/su_mean 0.000
_refine_ls_structure_factor_coef Fsqd
_refine_ls_weighting_details 'calc w=1/[\s^2^(Fo^2^)+(0.0454P)^2^+0.6084P] where P=(Fo^2^+2Fc^2^)/3'
_refine_ls_weighting_scheme calc
_refine_ls_wR_factor_gt 0.0792
_refine_ls_wR_factor_ref 0.0853
_reflns_number_gt 2787
_reflns_number_total 3441
_reflns_threshold_expression >2sigma(I)
_cod_data_source_file c2dt30924f.txt
_cod_data_source_block compound2
_cod_depositor_comments
;
The following automatic conversions were performed:

'_symmetry_cell_setting' value 'Orthorhombic' changed to
'orthorhombic' according to
/home/saulius/struct/CIF-dictionaries/cif_core.dic dictionary named
'cif_core.dic' version 2.4.1 from 2010-06-29.

Automatic conversion script
Id: cif_fix_values 1891 2012-01-12 08:04:46Z andrius 
;
_cod_database_code 7019638

loop_
_symmetry_equiv_pos_as_xyz
'x, y, z'
'-x+1/2, -y, z+1/2'
'x+1/2, -y+1/2, -z'
'-x, y+1/2, -z+1/2'
'-x, -y, -z'
'x-1/2, y, -z-1/2'
'-x-1/2, y-1/2, z'
'x, -y-1/2, z-1/2'

loop_
_atom_site_label
_atom_site_type_symbol
_atom_site_fract_x
_atom_site_fract_y
_atom_site_fract_z
_atom_site_U_iso_or_equiv
_atom_site_adp_type
_atom_site_occupancy
_atom_site_symmetry_multiplicity
_atom_site_calc_flag
_atom_site_refinement_flags
Cl1 Cl 0.33693(2) 0.04311(6) 0.345767(12) 0.02680(9) Uani 1 1 d .
F1 F 0.62281(5) 0.23889(13) 0.40359(3) 0.02372(17) Uani 1 1 d .
F2 F 0.78553(5) 0.17188(14) 0.35632(3) 0.02777(18) Uani 1 1 d .
F3 F 0.61853(6) 0.04057(13) 0.20780(3) 0.02785(18) Uani 1 1 d .
F4 F 0.45379(5) 0.10465(13) 0.25409(3) 0.02631(17) Uani 1 1 d .
F5 F 0.32681(6) 0.13808(12) 0.45336(3) 0.02626(18) Uani 1 1 d .
F6 F 0.30730(6) 0.42364(14) 0.52494(3) 0.02835(19) Uani 1 1 d .
F7 F 0.50196(6) 0.90771(12) 0.43674(3) 0.02487(17) Uani 1 1 d .
F8 F 0.52146(5) 0.62452(12) 0.36403(3) 0.02321(16) Uani 1 1 d .
B1 B 0.43502(10) 0.2036(2) 0.36123(5) 0.0200(3) Uani 1 1 d .
C1 C 0.53016(9) 0.17253(19) 0.33157(5) 0.0192(2) Uani 1 1 d .
C2 C 0.61827(9) 0.1897(2) 0.35507(4) 0.0197(2) Uani 1 1 d .
C3 C 0.70360(9) 0.1560(2) 0.33083(5) 0.0210(2) Uani 1 1 d .
C4 C 0.70590(9) 0.1063(2) 0.28081(5) 0.0226(3) Uani 1 1 d .
H4 H 0.7645 0.0852 0.2638 0.027 Uiso 1 1 calc R
C5 C 0.61965(9) 0.0885(2) 0.25665(5) 0.0217(3) Uani 1 1 d .
C6 C 0.53443(9) 0.1198(2) 0.28118(5) 0.0206(2) Uani 1 1 d .
C7 C 0.42367(8) 0.3685(2) 0.40466(5) 0.0193(2) Uani 1 1 d .
C8 C 0.36959(9) 0.3289(2) 0.44716(5) 0.0202(2) Uani 1 1 d .
C9 C 0.35971(9) 0.4760(2) 0.48511(5) 0.0215(2) Uani 1 1 d .
C10 C 0.40266(9) 0.6746(2) 0.48234(5) 0.0214(2) Uani 1 1 d .
H10 H 0.3951 0.7775 0.5080 0.026 Uiso 1 1 calc R
C11 C 0.45704(9) 0.71721(19) 0.44077(5) 0.0199(2) Uani 1 1 d .
C12 C 0.46764(8) 0.5696(2) 0.40319(4) 0.0191(2) Uani 1 1 d .

loop_
_atom_site_aniso_label
_atom_site_aniso_U_11
_atom_site_aniso_U_22
_atom_site_aniso_U_33
_atom_site_aniso_U_23
_atom_site_aniso_U_13
_atom_site_aniso_U_12
Cl1 0.02140(15) 0.02976(17) 0.02924(17) -0.00396(12) -0.00053(12) -0.00706(12)
F1 0.0218(3) 0.0304(4) 0.0189(3) -0.0021(3) -0.0014(3) -0.0010(3)
F2 0.0169(3) 0.0348(4) 0.0316(4) 0.0004(3) -0.0031(3) 0.0013(3)
F3 0.0330(4) 0.0308(4) 0.0198(4) -0.0051(3) 0.0039(3) -0.0011(3)
F4 0.0230(4) 0.0325(4) 0.0234(4) -0.0049(3) -0.0049(3) -0.0006(3)
F5 0.0254(4) 0.0215(4) 0.0318(4) 0.0018(3) 0.0070(3) -0.0048(3)
F6 0.0308(4) 0.0317(4) 0.0226(4) 0.0028(3) 0.0093(3) 0.0002(3)
F7 0.0274(4) 0.0185(3) 0.0288(4) -0.0018(3) 0.0013(3) -0.0040(3)
F8 0.0229(4) 0.0236(4) 0.0231(4) 0.0007(3) 0.0068(3) -0.0034(3)
B1 0.0183(6) 0.0201(6) 0.0218(6) 0.0015(5) -0.0016(5) 0.0002(5)
C1 0.0191(5) 0.0167(5) 0.0217(6) 0.0003(4) -0.0002(5) 0.0001(4)
C2 0.0214(6) 0.0185(5) 0.0190(6) 0.0002(4) -0.0002(4) 0.0001(5)
C3 0.0175(5) 0.0194(6) 0.0262(6) 0.0015(5) -0.0015(5) -0.0001(4)
C4 0.0221(6) 0.0194(6) 0.0263(6) 0.0009(5) 0.0054(5) 0.0008(5)
C5 0.0275(6) 0.0182(5) 0.0194(6) -0.0009(5) 0.0024(5) 0.0001(5)
C6 0.0202(5) 0.0185(5) 0.0231(6) -0.0011(5) -0.0024(5) -0.0005(5)
C7 0.0158(5) 0.0198(5) 0.0222(6) 0.0003(4) 0.0003(4) 0.0005(4)
C8 0.0168(5) 0.0186(5) 0.0252(6) 0.0023(5) 0.0012(5) -0.0003(4)
C9 0.0189(5) 0.0257(6) 0.0199(6) 0.0031(5) 0.0024(4) 0.0032(5)
C10 0.0217(6) 0.0226(6) 0.0200(6) -0.0008(5) -0.0010(5) 0.0031(5)
C11 0.0192(5) 0.0171(5) 0.0235(6) 0.0016(5) -0.0021(4) -0.0008(4)
C12 0.0159(5) 0.0218(6) 0.0195(5) 0.0027(4) 0.0019(4) -0.0003(4)

loop_
_atom_type_symbol
_atom_type_description
_atom_type_scat_dispersion_real
_atom_type_scat_dispersion_imag
_atom_type_scat_source
C C 0.0033 0.0016 'International Tables Vol C Tables 4.2.6.8 and 6.1.1.4'
H H 0.0000 0.0000 'International Tables Vol C Tables 4.2.6.8 and 6.1.1.4'
B B 0.0013 0.0007 'International Tables Vol C Tables 4.2.6.8 and 6.1.1.4'
Cl Cl 0.1484 0.1585 'International Tables Vol C Tables 4.2.6.8 and 6.1.1.4'
F F 0.0171 0.0103 'International Tables Vol C Tables 4.2.6.8 and 6.1.1.4'

loop_
_geom_angle_atom_site_label_1
_geom_angle_atom_site_label_2
_geom_angle_atom_site_label_3
_geom_angle
C7 B1 C1 123.26(11)
C7 B1 Cl1 118.30(9)
C1 B1 Cl1 118.44(10)
C2 C1 C6 114.91(11)
C2 C1 B1 120.98(11)
C6 C1 B1 124.08(11)
F1 C2 C3 116.99(11)
F1 C2 C1 120.09(11)
C3 C2 C1 122.92(12)
F2 C3 C2 119.33(11)
F2 C3 C4 119.64(11)
C2 C3 C4 121.03(12)
C5 C4 C3 117.22(12)
C5 C4 H4 121.4
C3 C4 H4 121.4
F3 C5 C4 119.23(11)
F3 C5 C6 119.22(11)
C4 C5 C6 121.55(12)
F4 C6 C5 117.24(11)
F4 C6 C1 120.36(11)
C5 C6 C1 122.36(12)
C8 C7 C12 114.95(11)
C8 C7 B1 123.41(11)
C12 C7 B1 121.64(11)
F5 C8 C9 116.97(11)
F5 C8 C7 120.10(11)
C9 C8 C7 122.89(12)
F6 C9 C8 118.93(12)
F6 C9 C10 120.11(11)
C8 C9 C10 120.96(12)
C11 C10 C9 117.25(11)
C11 C10 H10 121.4
C9 C10 H10 121.4
F7 C11 C12 118.75(11)
F7 C11 C10 119.51(11)
C12 C11 C10 121.73(11)
F8 C12 C11 117.80(11)
F8 C12 C7 119.99(11)
C11 C12 C7 122.21(11)

loop_
_geom_bond_atom_site_label_1
_geom_bond_atom_site_label_2
_geom_bond_distance
Cl1 B1 1.7546(14)
F1 C2 1.3445(14)
F2 C3 1.3432(14)
F3 C5 1.3499(15)
F4 C6 1.3502(14)
F5 C8 1.3469(14)
F6 C9 1.3416(14)
F7 C11 1.3528(14)
F8 C12 1.3423(14)
B1 C7 1.5679(19)
B1 C1 1.5684(18)
C1 C2 1.3936(17)
C1 C6 1.3984(17)
C2 C3 1.3804(17)
C3 C4 1.3833(18)
C4 C5 1.3793(19)
C4 H4 0.9500
C5 C6 1.3807(18)
C7 C8 1.3958(17)
C7 C12 1.4021(17)
C8 C9 1.3828(18)
C9 C10 1.3832(19)
C10 C11 1.3814(17)
C10 H10 0.9500
C11 C12 1.3785(17)
